data_7700981
loop_
_publ_author_name
'Corkett, Alex J.'
'Dronskowski, Richard'

_publ_section_title
;
 A new tilt and an old twist on the nickel arsenide structure-type:
 synthesis and characterisation of the quaternary transition-metal
 cyanamides A<sub>2</sub>MnSn<sub>2</sub>(NCN)<sub>6</sub> (A = Li and
 Na).
;
_journal_issue 40
_journal_name_full 'Dalton transactions (Cambridge, England : 2003)'
_journal_page_first 15029
_journal_page_last 15035
_journal_paper_doi 10.1039/c9dt03062j
_journal_volume 48
_journal_year 2019
_chemical_formula_sum 'C6 Mn N12 Na2 Sn2'
_chemical_formula_weight 578.45
_space_group_IT_number 162
_space_group_name_Hall '-P 3 2'
_space_group_name_H-M_alt 'P -3 1 m'
_symmetry_cell_setting trigonal
_symmetry_space_group_name_Hall '-P 3 2'
_symmetry_space_group_name_H-M 'P -3 1 m'
_audit_creation_date 2019-07-22T13:32
_audit_creation_method 'from EXP file using GSAS2CIF'
_audit_update_record ' 2019-07-22T13:32  Initial CIF as created by GSAS2CIF'
_cell_angle_alpha 90.0
_cell_angle_beta 90.0
_cell_angle_gamma 120.0
_cell_formula_units_Z 1
_cell_length_a 5.958574(25)
_cell_length_b 5.958574
_cell_length_c 9.65989(7)
_cell_measurement_temperature 298
_cell_volume 297.021(2)
_computing_structure_refinement GSAS
_diffrn_ambient_temperature 298
_diffrn_measurement_device_type 'STOE STADI-P powder diffractometer'
_diffrn_radiation_polarisn_ratio 0.7
_diffrn_radiation_probe x-ray
_diffrn_radiation_type CuK\a1
_diffrn_radiation_wavelength 1.5406
_diffrn_source_type CuK\a1
_exptl_absorpt_correction_T_max 1.00000
_exptl_absorpt_correction_T_min 1.00000
_exptl_absorpt_process_details
;   GSAS Absorption/surface roughness correction: function number 0
 No correction is applied.
;
_pd_block_id 2019-07-22T13:32|AJC447_NA2MNSN2_FINA|Alex_Corkett|STADI-P
_pd_calc_method 'Rietveld Refinement'
_pd_char_colour yellow
_pd_instr_location ' ?'
_pd_meas_2theta_range_inc 0.01
_pd_meas_2theta_range_max 85.0
_pd_meas_2theta_range_min 6.0
_pd_meas_number_of_points 7901
_pd_phase_name Na2MnSn2NCN6
_pd_proc_2theta_range_inc 0.01
_pd_proc_2theta_range_max 84.97833
_pd_proc_2theta_range_min 5.97833
_pd_proc_info_datetime 2019-07-22T13:32:18
_pd_proc_info_excluded_regions ' ?'
_pd_proc_ls_background_function
;   GSAS Background function number 1 with 12 terms.
 Shifted Chebyshev function of 1st kind
      1:    374.958     2:   -232.158     3:    63.6138     4:   -52.9491    
      5:   -10.6841     6:   -20.4432     7:   -4.86871     8:   -15.5098    
      9:   -6.75981    10:    3.24917    11:   -9.98461    12:    3.93183    
;
_pd_proc_ls_peak_cutoff 0.00500
_pd_proc_ls_profile_function
;
 CW Profile function number 2 with  18 terms
 Profile coefficients for Simpson's rule integration of pseudovoigt function
 C.J. Howard (1982). J. Appl. Cryst.,15,615-620.
 P. Thompson, D.E. Cox & J.B. Hastings (1987). J. Appl. Cryst.,20,79-83.
 #1(GU)   =   55.544 #2(GV)   =   31.114 #3(GW)   =    2.538
 #4(LX)   =    4.009 #5(LY)   =    0.000 #6(trns) =    0.000
 #7(asym) =   1.9418 #8(shft) =   0.0000 #9(GP)   =    1.000
 #10(stec)=     0.00 #11(ptec)=     0.00 #12(sfec)=     0.00
 #13(L11) =    0.019 #14(L22) =    0.000 #15(L33) =    0.000
 #16(L12) =    0.000 #17(L13) =    0.000 #18(L23) =    0.000
 Peak tails are ignored  where the intensity is below 0.0050 times the peak
   Aniso. broadening axis   0.0   0.0   1.0
;
_pd_proc_ls_prof_R_factor 0.0411
_pd_proc_ls_prof_wR_expected 0.0459
_pd_proc_ls_prof_wR_factor 0.0533
_pd_proc_number_of_points 7901
_pd_spec_mounting ' ?'
_refine_ls_goodness_of_fit_all 1.16
_refine_ls_matrix_type full
_refine_ls_number_parameters 32
_refine_ls_number_restraints 0
_refine_ls_R_Fsqd_factor 0.05966
_refine_ls_shift/su_max 0.04
_refine_ls_shift/su_mean 0.01
_reflns_d_resolution_high 1.150
_reflns_d_resolution_low 9.660
_reflns_limit_h_max 4
_reflns_limit_h_min 0
_reflns_limit_k_max 2
_reflns_limit_k_min 0
_reflns_limit_l_max 8
_reflns_limit_l_min -7
_reflns_number_total 91
_cod_data_source_file c9dt03062j2.cif
_cod_data_source_block AJC447_NA2MNSN2_FINA_publ
_cod_depositor_comments
;
The following automatic conversions were performed:

'_geom_bond_publ_flag' value 'N' changed to 'n' according to
/home/data/users/saulius/crontab/automatic-downloads/rss-feeds/RSC/lib/dictionaries/cif_core.dic
dictionary named 'cif_core.dic' version 2.4.2 from 2011-04-26 (50
times).

'_geom_angle_publ_flag' value 'N' changed to 'n' according to
/home/data/users/saulius/crontab/automatic-downloads/rss-feeds/RSC/lib/dictionaries/cif_core.dic
dictionary named 'cif_core.dic' version 2.4.2 from 2011-04-26 (58
times).

Automatic conversion script
Id: cif_fix_values 4973 2017-02-22 13:04:09Z antanas 

 Adding full bibliography for 7700981.cif.
;
_cod_original_cell_volume 297.0210(30)
_cod_database_code 7700981
_gsas_exptl_extinct_corr_t_min 1.00000
_gsas_exptl_extinct_corr_t_max 1.00000

loop_
_symmetry_equiv_pos_site_id
_symmetry_equiv_pos_as_xyz
1 +x,+y,+z
2 -y,x-y,+z
3 y-x,-x,+z
4 +y,+x,+z
5 -x,y-x,+z
6 x-y,-y,+z
-1 -x,-y,-z
-2 +y,y-x,-z
-3 x-y,+x,-z
-4 -y,-x,-z
-5 +x,x-y,-z
-6 y-x,+y,-z

loop_
_atom_site_label
_atom_site_occupancy
_atom_site_fract_x
_atom_site_fract_y
_atom_site_fract_z
_atom_site_adp_type
_atom_site_U_iso_or_equiv
_atom_site_type_symbol
Mn1 1.0 0.000000 0.000000 0.500000 Uiso 0.023100 Mn
Na 1.0 0.333333 0.666667 0.500000 Uiso 0.012800 Na
Sn1 1.0 0.333333 0.666667 0.000000 Uiso 0.023370 Sn
N1 1.0 0.6933(7) 0.000000 0.3685(4) Uiso 0.017800 N
N2 1.0 0.5963(7) 0.000000 0.1218(4) Uiso 0.017800 N
C1 1.0 0.6513(10) 0.000000 0.2527(5) Uiso 0.017800 C

loop_
_atom_type_symbol
_atom_type_number_in_cell
_atom_type_scat_dispersion_real
_atom_type_scat_dispersion_imag
_atom_type_scat_Cromer_Mann_a1
_atom_type_scat_Cromer_Mann_a2
_atom_type_scat_Cromer_Mann_a3
_atom_type_scat_Cromer_Mann_a4
_atom_type_scat_Cromer_Mann_b1
_atom_type_scat_Cromer_Mann_b2
_atom_type_scat_Cromer_Mann_b3
_atom_type_scat_Cromer_Mann_b4
_atom_type_scat_Cromer_Mann_c
_atom_type_scat_source
Mn 1.0 0.000 0.000 11.2819 5.34090 7.35730 0.34320 3.01930 17.8674 2.24410 83.7543 1.08960 International_Tables_Vol_C
Na 2.0 0.000 0.000 4.76260 3.28500 3.17360 8.84220 1.26740 0.31360 1.11280 129.424 0.67600 International_Tables_Vol_C
Sn 2.0 0.000 0.000 19.1889 5.83030 19.1005 0.50310 4.45850 26.8909 2.46630 83.9571 4.78210 International_Tables_Vol_C
N 12.0 0.000 0.000 12.2126 0.00570 3.13220 9.89330 2.01250 28.9975 1.16630 0.58260 -11.529 International_Tables_Vol_C
C 6.0 0.000 0.000 2.31000 20.8439 1.02000 10.2075 1.58860 0.56870 0.86500 51.6512 0.21560 International_Tables_Vol_C

loop_
_geom_angle_atom_site_label_1
_geom_angle_atom_site_label_2
_geom_angle_atom_site_label_3
_geom_angle
_geom_angle_site_symmetry_1
_geom_angle_site_symmetry_3
_geom_angle_publ_flag
Na Na Na 119.9999 4_455 4_555 n
Na Na Na 120.0002 4_455 4_565 n
Na Na N1 139.89(9) 4_455 1_565 n
Na Na N1 44.90(6) 4_455 2_555 n
Na Na N1 86.76(8) 4_455 3_665 n
Na Na N1 86.76(8) 4_455 -1_666 n
Na Na N1 44.90(6) 4_455 -2_566 n
Na Na N1 139.89(9) 4_455 -3_556 n
Na Na Na 119.9999 4_555 4_565 n
Na Na N1 86.76(8) 4_555 1_565 n
Na Na N1 139.89(9) 4_555 2_555 n
Na Na N1 44.90(6) 4_555 3_665 n
Na Na N1 139.89(9) 4_555 -1_666 n
Na Na N1 86.76(8) 4_555 -2_566 n
Na Na N1 44.90(6) 4_555 -3_556 n
Na Na N1 44.90(6) 4_565 1_565 n
Na Na N1 86.76(8) 4_565 2_555 n
Na Na N1 139.89(9) 4_565 3_665 n
Na Na N1 44.90(6) 4_565 -1_666 n
Na Na N1 139.89(9) 4_565 -2_566 n
Na Na N1 86.76(8) 4_565 -3_556 n
N1 Na N1 95.15(10) 1_565 2_555 n
N1 Na N1 95.15(10) 1_565 3_665 n
N1 Na N1 89.81(12) 1_565 -1_666 n
N1 Na N1 173.52(15) 1_565 -2_566 n
N1 Na N1 80.22(18) 1_565 -3_556 n
N1 Na N1 95.15(10) 2_555 3_665 n
N1 Na N1 80.22(18) 2_555 -1_666 n
N1 Na N1 89.81(12) 2_555 -2_566 n
N1 Na N1 173.52(15) 2_555 -3_556 n
N1 Na N1 173.52(15) 3_665 -1_666 n
N1 Na N1 80.22(18) 3_665 -2_566 n
N1 Na N1 89.81(12) 3_665 -3_556 n
N1 Na N1 95.15(10) -1_666 -2_566 n
N1 Na N1 95.15(10) -1_666 -3_556 n
N1 Na N1 95.15(10) -2_566 -3_556 n
N2 Sn1 N2 93.19(11) 1_565 2_555 n
N2 Sn1 N2 93.19(11) 1_565 3_665 n
N2 Sn1 N2 74.53(15) 1_565 -1_665 n
N2 Sn1 N2 160.65(20) 1_565 -2_565 n
N2 Sn1 N2 102.23(21) 1_565 -3_555 n
N2 Sn1 N2 93.19(11) 2_555 3_665 n
N2 Sn1 N2 102.23(21) 2_555 -1_665 n
N2 Sn1 N2 74.53(15) 2_555 -2_565 n
N2 Sn1 N2 160.65(20) 2_555 -3_555 n
N2 Sn1 N2 160.65(20) 3_665 -1_665 n
N2 Sn1 N2 102.23(21) 3_665 -2_565 n
N2 Sn1 N2 74.53(15) 3_665 -3_555 n
N2 Sn1 N2 93.19(11) -1_665 -2_565 n
N2 Sn1 N2 93.19(11) -1_665 -3_555 n
N2 Sn1 N2 93.19(11) -2_565 -3_555 n
Na N1 Na 90.19(12) 1_545 4_555 n
Na N1 C1 114.01(25) 1_545 1_555 n
Na N1 C1 114.01(25) 4_555 1_555 n
Sn1 N2 Sn1 105.47(15) 1_545 4_555 n
Sn1 N2 C1 126.40(9) 1_545 1_555 n
Sn1 N2 C1 126.40(9) 4_555 1_555 n
N1 C1 N2 178.1(6) 1_555 1_555 n

loop_
_geom_bond_atom_site_label_1
_geom_bond_atom_site_label_2
_geom_bond_distance
_geom_bond_site_symmetry_2
_geom_bond_publ_flag
Mn1 Na 3.440190(10) 1_445 n
Mn1 Na 3.440180(10) 1_545 n
Mn1 Na 3.440190(10) 1_555 n
Mn1 Na 3.440190(10) 4_445 n
Mn1 Na 3.440180(10) 4_455 n
Mn1 Na 3.440190(10) 4_555 n
Mn1 N1 2.226(4) 1_455 n
Mn1 N1 2.226(4) 2_545 n
Mn1 N1 2.226(4) 3_665 n
Mn1 N1 2.226(4) -1_656 n
Mn1 N1 2.226(4) -2_566 n
Mn1 N1 2.226(4) -3_446 n
Na Mn1 3.440190(10) 1_555 n
Na Mn1 3.440180(10) 1_565 n
Na Mn1 3.440190(10) 1_665 n
Na Na 3.440180(10) 4_455 n
Na Na 3.440190(10) 4_555 n
Na Na 3.440180(10) 4_565 n
Na N1 2.4285(26) 1_565 n
Na N1 2.4285(26) 2_555 n
Na N1 2.4286(26) 3_665 n
Na N1 2.4285(26) -1_666 n
Na N1 2.4285(26) -2_566 n
Na N1 2.4286(26) -3_556 n
Na C1 3.078(4) 1_565 n
Na C1 3.078(4) 2_555 n
Na C1 3.079(4) 3_665 n
Na C1 3.078(4) -1_666 n
Na C1 3.078(4) -2_566 n
Na C1 3.079(4) -3_556 n
Sn1 Sn1 3.440180(10) 4_455 n
Sn1 Sn1 3.440190(10) 4_555 n
Sn1 Sn1 3.440180(10) 4_565 n
Sn1 N2 2.1614(22) 1_565 n
Sn1 N2 2.1614(22) 2_555 n
Sn1 N2 2.1614(22) 3_665 n
Sn1 N2 2.1614(22) -1_665 n
Sn1 N2 2.1614(22) -2_565 n
Sn1 N2 2.1614(22) -3_555 n
N1 Mn1 2.226(4) 1_655 n
N1 Na 2.4285(26) 1_545 n
N1 Na 2.4285(26) 4_555 n
N1 C1 1.146(6) 1_555 n
N2 Sn1 2.1614(22) 1_545 n
N2 Sn1 2.1614(22) 4_555 n
N2 C1 1.307(6) 1_555 n
C1 Na 3.078(4) 1_545 n
C1 Na 3.078(4) 4_555 n
C1 N1 1.146(6) 1_555 n
C1 N2 1.307(6) 1_555 n
